data_7158205
loop_
_publ_author_name
'Sandeep, K.'
'Siva Reddy, Alla'
'Kumara Swamy, K. C.'

_publ_section_title
;
 Palladium-catalysed cyclisation of ynamides and propargyl tethered
 iodosulfonamides with boronic acids leading to benzosultams.
;
_journal_issue 31
_journal_name_full 'Organic &amp; biomolecular chemistry'
_journal_page_first 6871
_journal_page_last 6882
_journal_paper_doi 10.1039/d1ob00925g
_journal_volume 19
_journal_year 2021
_chemical_formula_sum 'C23 H21 N O2 S'
_chemical_formula_weight 375.47
_space_group_IT_number 2
_space_group_name_Hall '-P 1'
_space_group_name_H-M_alt 'P -1'
_symmetry_cell_setting triclinic
_symmetry_space_group_name_H-M 'P -1'
_atom_sites_solution_hydrogens geom
_atom_sites_solution_primary direct
_atom_sites_solution_secondary difmap
_audit_creation_method SHELXL-97
_audit_update_record
;
2021-05-08 deposited with the CCDC.	2021-07-19 downloaded from the CCDC.
;
_cell_angle_alpha 83.860(2)
_cell_angle_beta 80.349(2)
_cell_angle_gamma 74.882(2)
_cell_formula_units_Z 4
_cell_length_a 9.9875(2)
_cell_length_b 14.1732(3)
_cell_length_c 14.8341(3)
_cell_measurement_reflns_used 11221
_cell_measurement_temperature 293(2)
_cell_measurement_theta_max 25.4210
_cell_measurement_theta_min 1.9670
_cell_volume 1994.06(7)
_computing_structure_refinement 'SHELXL-97 (Sheldrick, 1997)'
_computing_structure_solution 'SHELXS-97 (Sheldrick, 1990)'
_diffrn_ambient_temperature 293(2)
_diffrn_measured_fraction_theta_full 1.000
_diffrn_measured_fraction_theta_max 1.000
_diffrn_measurement_device_type 'XtaLAB Synergy, Single source at offset/far, HyPix3000'
_diffrn_measurement_method '\w scans'
_diffrn_radiation_monochromator graphite
_diffrn_radiation_source 'fine-focus sealed tube'
_diffrn_radiation_type MoK\a
_diffrn_radiation_wavelength 0.71073
_diffrn_reflns_av_R_equivalents 0.0685
_diffrn_reflns_av_sigmaI/netI 0.0600
_diffrn_reflns_limit_h_max 11
_diffrn_reflns_limit_h_min -11
_diffrn_reflns_limit_k_max 16
_diffrn_reflns_limit_k_min -16
_diffrn_reflns_limit_l_max 17
_diffrn_reflns_limit_l_min -16
_diffrn_reflns_number 29120
_diffrn_reflns_theta_full 25.00
_diffrn_reflns_theta_max 25.00
_diffrn_reflns_theta_min 1.97
_exptl_absorpt_coefficient_mu 0.179
_exptl_absorpt_correction_T_max 1.00000
_exptl_absorpt_correction_T_min 0.40985
_exptl_absorpt_correction_type multi-scan
_exptl_absorpt_process_details 'CrysAlisPro 1.171.40.35a (Rigaku Oxford Diffraction, 2018)'
_exptl_crystal_colour colorless
_exptl_crystal_density_diffrn 1.251
_exptl_crystal_density_method 'not measured'
_exptl_crystal_description blocks
_exptl_crystal_F_000 792
_exptl_crystal_recrystallization_method 'Re-crystallisation from solvent'
_exptl_crystal_size_max 0.24
_exptl_crystal_size_mid 0.22
_exptl_crystal_size_min 0.18
_refine_diff_density_max 0.206
_refine_diff_density_min -0.267
_refine_diff_density_rms 0.043
_refine_ls_extinction_coef 0.0029(9)
_refine_ls_extinction_expression Fc^*^=kFc[1+0.001xFc^2^\l^3^/sin(2\q)]^-1/4^
_refine_ls_extinction_method SHELXL
_refine_ls_goodness_of_fit_ref 1.086
_refine_ls_hydrogen_treatment mixed
_refine_ls_matrix_type full
_refine_ls_number_parameters 494
_refine_ls_number_reflns 7013
_refine_ls_number_restraints 0
_refine_ls_restrained_S_all 1.086
_refine_ls_R_factor_all 0.0852
_refine_ls_R_factor_gt 0.0543
_refine_ls_shift/su_max 0.001
_refine_ls_shift/su_mean 0.000
_refine_ls_structure_factor_coef Fsqd
_refine_ls_weighting_details 'calc w=1/[\s^2^(Fo^2^)+(0.0685P)^2^+0.0000P] where P=(Fo^2^+2Fc^2^)/3'
_refine_ls_weighting_scheme calc
_refine_ls_wR_factor_gt 0.1371
_refine_ls_wR_factor_ref 0.1546
_reflns_number_gt 4548
_reflns_number_total 7013
_reflns_threshold_expression >2sigma(I)
_cod_data_source_file d1ob00925g2.cif
_cod_data_source_block Compound3ba
_cod_depositor_comments
;
Adding full bibliography for 7158201--7158205.cif.

2024-12-16
Z value and formula fixed to values more according to usual
chemical conventions.                 miguel
;
_cod_original_formula_sum 'C46 H42 N2 O4 S2'
_cod_original_formula_weight 750.94
_cod_original_formula_units_Z 2
_cod_database_code 7158205

loop_
_symmetry_equiv_pos_as_xyz
'x, y, z'
'-x, -y, -z'

loop_
_atom_site_label
_atom_site_type_symbol
_atom_site_fract_x
_atom_site_fract_y
_atom_site_fract_z
_atom_site_U_iso_or_equiv
_atom_site_adp_type
_atom_site_occupancy
_atom_site_symmetry_multiplicity
_atom_site_calc_flag
_atom_site_refinement_flags
_atom_site_disorder_assembly
_atom_site_disorder_group
S2 S 0.05605(6) 0.32339(5) 0.54407(5) 0.0593(2) Uani 1 1 d . . .
S1 S 0.83932(7) 0.20610(5) 0.94458(5) 0.0603(2) Uani 1 1 d . . .
O4 O -0.03260(17) 0.38707(13) 0.61022(14) 0.0804(6) Uani 1 1 d . . .
O2 O 0.8199(2) 0.13748(13) 0.88722(14) 0.0843(6) Uani 1 1 d . . .
N1 N 0.8395(2) 0.31032(14) 0.88653(14) 0.0567(6) Uani 1 1 d . . .
O3 O 0.0023(2) 0.32369(18) 0.46122(13) 0.1005(8) Uani 1 1 d . . .
N2 N 0.09980(19) 0.21136(14) 0.59141(15) 0.0604(6) Uani 1 1 d . . .
O1 O 0.74416(19) 0.22083(17) 1.02834(13) 0.0974(7) Uani 1 1 d . . .
C15 C 0.8545(3) 0.51614(17) 0.83294(18) 0.0514(6) Uani 1 1 d . . .
C24 C 0.2263(2) 0.33588(17) 0.52288(17) 0.0490(6) Uani 1 1 d . . .
C8 C 0.9760(2) 0.43345(17) 0.85062(16) 0.0504(6) Uani 1 1 d . . .
C1 C 1.0117(2) 0.18532(18) 0.96284(17) 0.0535(7) Uani 1 1 d . . .
C32 C 0.2288(2) 0.00799(17) 0.65978(17) 0.0501(6) Uani 1 1 d . . .
C30 C 0.2462(2) 0.17574(17) 0.59713(17) 0.0494(6) Uani 1 1 d . . .
C9 C 1.1148(3) 0.45708(18) 0.82685(17) 0.0524(6) Uani 1 1 d . . .
C7 C 0.9645(2) 0.34306(18) 0.88243(16) 0.0489(6) Uani 1 1 d . . .
C29 C 0.3185(2) 0.25142(16) 0.55213(17) 0.0487(6) Uani 1 1 d . . .
C6 C 1.0676(2) 0.26330(17) 0.92588(16) 0.0496(6) Uani 1 1 d . . .
C31 C 0.3032(2) 0.08689(17) 0.63494(16) 0.0508(6) Uani 1 1 d . . .
C33 C 0.1653(3) -0.02393(18) 0.59664(18) 0.0579(7) Uani 1 1 d . . .
H33 H 0.1688 0.0048 0.5372 0.070 Uiso 1 1 calc R . .
C39 C 0.4480(2) 0.06177(18) 0.65968(17) 0.0526(6) Uani 1 1 d . . .
C16 C 0.7335(3) 0.53857(18) 0.89789(18) 0.0602(7) Uani 1 1 d . . .
H16 H 0.7288 0.5018 0.9536 0.072 Uiso 1 1 calc R . .
C28 C 0.4614(2) 0.24692(18) 0.53101(18) 0.0583(7) Uani 1 1 d . . .
H28 H 0.5265 0.1901 0.5468 0.070 Uiso 1 1 calc R . .
C20 C 0.8590(3) 0.57481(18) 0.75268(18) 0.0580(7) Uani 1 1 d . . .
H20 H 0.9389 0.5627 0.7090 0.070 Uiso 1 1 calc R . .
C40 C 0.5483(3) -0.01800(18) 0.62456(18) 0.0606(7) Uani 1 1 d . . .
H40 H 0.5259 -0.0554 0.5841 0.073 Uiso 1 1 calc R . .
C18 C 0.6252(3) 0.67146(19) 0.79848(19) 0.0594(7) Uani 1 1 d . . .
C14 C 1.1440(3) 0.53084(18) 0.86859(18) 0.0605(7) Uani 1 1 d . . .
H14 H 1.0770 0.5648 0.9129 0.073 Uiso 1 1 calc R . .
C25 C 0.2687(3) 0.41622(18) 0.47744(18) 0.0619(7) Uani 1 1 d . . .
H25 H 0.2041 0.4720 0.4587 0.074 Uiso 1 1 calc R . .
C17 C 0.6216(3) 0.61469(19) 0.87977(19) 0.0644(7) Uani 1 1 d . . .
H17 H 0.5418 0.6281 0.9234 0.077 Uiso 1 1 calc R . .
C19 C 0.7464(3) 0.65112(18) 0.73655(18) 0.0624(7) Uani 1 1 d . . .
H19 H 0.7523 0.6901 0.6822 0.075 Uiso 1 1 calc R . .
C37 C 0.2242(3) -0.0393(2) 0.74607(19) 0.0650(8) Uani 1 1 d . . .
H37 H 0.2686 -0.0214 0.7895 0.078 Uiso 1 1 calc R . .
C35 C 0.0896(3) -0.14340(19) 0.7076(2) 0.0619(7) Uani 1 1 d . . .
C5 C 1.2049(3) 0.25713(19) 0.93861(18) 0.0610(7) Uani 1 1 d . . .
H5 H 1.2450 0.3090 0.9167 0.073 Uiso 1 1 calc R . .
C26 C 0.4104(3) 0.41009(19) 0.46114(18) 0.0639(7) Uani 1 1 d . . .
H26 H 0.4416 0.4636 0.4323 0.077 Uiso 1 1 calc R . .
C34 C 0.0965(3) -0.0984(2) 0.6211(2) 0.0646(7) Uani 1 1 d . . .
H34 H 0.0540 -0.1182 0.5777 0.078 Uiso 1 1 calc R . .
C27 C 0.5075(3) 0.32687(19) 0.48640(19) 0.0608(7) Uani 1 1 d . . .
C10 C 1.2152(3) 0.4100(2) 0.75973(19) 0.0688(8) Uani 1 1 d . . .
H10 H 1.1965 0.3617 0.7295 0.083 Uiso 1 1 calc R . .
C2 C 1.0852(3) 0.10437(19) 1.01063(19) 0.0687(8) Uani 1 1 d . . .
H2 H 1.0432 0.0545 1.0365 0.082 Uiso 1 1 calc R . .
C4 C 1.2829(3) 0.1756(2) 0.9832(2) 0.0646(8) Uani 1 1 d . . .
C3 C 1.2213(3) 0.0997(2) 1.0187(2) 0.0748(9) Uani 1 1 d . . .
H3 H 1.2734 0.0448 1.0486 0.090 Uiso 1 1 calc R . .
C22 C 0.7378(3) 0.34449(19) 0.82178(19) 0.0687(8) Uani 1 1 d . . .
H22A H 0.6571 0.3905 0.8501 0.103 Uiso 1 1 calc R . .
H22B H 0.7098 0.2896 0.8051 0.103 Uiso 1 1 calc R . .
H22C H 0.7801 0.3757 0.7679 0.103 Uiso 1 1 calc R . .
C36 C 0.1551(3) -0.1123(2) 0.7688(2) 0.0706(8) Uani 1 1 d . . .
H36 H 0.1525 -0.1419 0.8279 0.085 Uiso 1 1 calc R . .
C13 C 1.2714(3) 0.5543(2) 0.8450(2) 0.0733(8) Uani 1 1 d . . .
H13 H 1.2899 0.6035 0.8740 0.088 Uiso 1 1 calc R . .
C41 C 0.6812(3) -0.0428(2) 0.6488(2) 0.0762(9) Uani 1 1 d . . .
H41 H 0.7479 -0.0961 0.6240 0.091 Uiso 1 1 calc R . .
C44 C 0.4825(3) 0.1137(2) 0.7221(2) 0.0755(8) Uani 1 1 d . . .
H44 H 0.4154 0.1659 0.7485 0.091 Uiso 1 1 calc R . .
C12 C 1.3717(3) 0.5053(2) 0.7787(2) 0.0802(9) Uani 1 1 d . . .
H12 H 1.4576 0.5213 0.7629 0.096 Uiso 1 1 calc R . .
C21 C 0.5013(3) 0.7531(2) 0.7771(2) 0.0860(10) Uani 1 1 d . . .
H21A H 0.4243 0.7541 0.8257 0.129 Uiso 1 1 calc R . .
H21B H 0.4743 0.7426 0.7206 0.129 Uiso 1 1 calc R . .
H21C H 0.5265 0.8146 0.7715 0.129 Uiso 1 1 calc R . .
C38 C 0.0153(3) -0.2237(2) 0.7348(2) 0.0948(10) Uani 1 1 d . . .
H38A H -0.0365 -0.2285 0.6873 0.142 Uiso 1 1 calc R . .
H38B H -0.0479 -0.2092 0.7907 0.142 Uiso 1 1 calc R . .
H38C H 0.0829 -0.2847 0.7439 0.142 Uiso 1 1 calc R . .
C42 C 0.7151(3) 0.0104(3) 0.7088(2) 0.0884(10) Uani 1 1 d . . .
H42 H 0.8050 -0.0063 0.7247 0.106 Uiso 1 1 calc R . .
C11 C 1.3431(3) 0.4332(2) 0.7365(2) 0.0818(9) Uani 1 1 d . . .
H11 H 1.4101 0.3996 0.6920 0.098 Uiso 1 1 calc R . .
C46 C 0.6620(3) 0.3212(2) 0.4657(2) 0.0938(11) Uani 1 1 d . . .
H46A H 0.6759 0.3832 0.4387 0.141 Uiso 1 1 calc R . .
H46B H 0.7063 0.2713 0.4237 0.141 Uiso 1 1 calc R . .
H46C H 0.7024 0.3054 0.5214 0.141 Uiso 1 1 calc R . .
C43 C 0.6163(3) 0.0887(3) 0.7458(2) 0.0899(10) Uani 1 1 d . . .
H43 H 0.6392 0.1251 0.7869 0.108 Uiso 1 1 calc R . .
C23 C 1.4323(3) 0.1681(2) 0.9935(2) 0.0937(11) Uani 1 1 d . . .
H23A H 1.4575 0.2275 0.9685 0.141 Uiso 1 1 calc R . .
H23B H 1.4925 0.1138 0.9613 0.141 Uiso 1 1 calc R . .
H23C H 1.4426 0.1580 1.0572 0.141 Uiso 1 1 calc R . .
C45 C -0.0090(3) 0.1847(2) 0.6620(2) 0.1047(12) Uani 1 1 d . . .
H45A H -0.0205 0.1219 0.6510 0.157 Uiso 1 1 calc R . .
H45B H -0.0960 0.2331 0.6596 0.157 Uiso 1 1 calc R . .
H45C H 0.0186 0.1816 0.7214 0.157 Uiso 1 1 calc R . .

loop_
_atom_site_aniso_label
_atom_site_aniso_U_11
_atom_site_aniso_U_22
_atom_site_aniso_U_33
_atom_site_aniso_U_23
_atom_site_aniso_U_13
_atom_site_aniso_U_12
S2 0.0430(4) 0.0629(5) 0.0670(5) 0.0051(4) -0.0142(3) -0.0044(3)
S1 0.0540(4) 0.0640(5) 0.0671(5) 0.0116(4) -0.0179(4) -0.0230(3)
O4 0.0587(12) 0.0574(12) 0.1027(16) -0.0036(11) 0.0098(11) 0.0108(9)
O2 0.1023(15) 0.0618(12) 0.1102(17) 0.0071(12) -0.0542(13) -0.0386(11)
N1 0.0500(12) 0.0505(13) 0.0735(15) 0.0100(11) -0.0239(11) -0.0152(10)
O3 0.0802(14) 0.166(2) 0.0730(15) 0.0229(14) -0.0371(12) -0.0572(14)
N2 0.0393(12) 0.0483(13) 0.0862(17) 0.0007(12) -0.0020(11) -0.0043(9)
O1 0.0628(13) 0.147(2) 0.0722(15) 0.0223(14) 0.0000(11) -0.0255(13)
C15 0.0535(15) 0.0458(15) 0.0564(17) 0.0005(13) -0.0117(13) -0.0141(12)
C24 0.0410(14) 0.0477(15) 0.0563(16) -0.0037(13) -0.0102(11) -0.0057(11)
C8 0.0512(15) 0.0492(16) 0.0507(16) -0.0001(13) -0.0112(12) -0.0113(12)
C1 0.0515(15) 0.0497(16) 0.0624(18) 0.0010(13) -0.0196(13) -0.0127(12)
C32 0.0466(14) 0.0474(15) 0.0508(16) 0.0023(13) -0.0070(12) -0.0040(11)
C30 0.0404(13) 0.0463(15) 0.0586(17) -0.0063(13) -0.0081(12) -0.0040(11)
C9 0.0533(15) 0.0492(15) 0.0562(17) 0.0031(13) -0.0147(13) -0.0140(12)
C7 0.0451(14) 0.0508(16) 0.0526(16) -0.0011(12) -0.0117(12) -0.0134(11)
C29 0.0447(14) 0.0409(14) 0.0598(17) -0.0044(12) -0.0106(12) -0.0072(11)
C6 0.0476(14) 0.0445(15) 0.0590(17) -0.0048(12) -0.0158(12) -0.0100(11)
C31 0.0511(15) 0.0455(15) 0.0529(16) -0.0032(12) -0.0064(12) -0.0076(12)
C33 0.0629(17) 0.0546(17) 0.0548(17) 0.0044(13) -0.0110(13) -0.0135(13)
C39 0.0517(15) 0.0480(15) 0.0588(17) 0.0034(13) -0.0138(13) -0.0127(12)
C16 0.0622(17) 0.0543(16) 0.0572(17) 0.0057(13) -0.0067(14) -0.0074(13)
C28 0.0439(15) 0.0450(15) 0.0794(19) -0.0048(14) -0.0088(13) 0.0011(11)
C20 0.0563(16) 0.0581(17) 0.0579(18) 0.0040(14) -0.0049(13) -0.0161(13)
C40 0.0569(17) 0.0527(16) 0.0677(19) 0.0063(14) -0.0127(14) -0.0076(13)
C18 0.0595(17) 0.0473(16) 0.0674(19) 0.0043(14) -0.0123(15) -0.0073(13)
C14 0.0656(18) 0.0517(16) 0.0683(19) -0.0008(14) -0.0180(14) -0.0177(13)
C25 0.0589(17) 0.0477(16) 0.075(2) 0.0083(14) -0.0175(14) -0.0064(13)
C17 0.0612(17) 0.0600(18) 0.0632(19) 0.0008(15) -0.0034(14) -0.0052(14)
C19 0.0693(19) 0.0537(17) 0.0605(18) 0.0124(14) -0.0092(15) -0.0157(14)
C37 0.0637(18) 0.074(2) 0.0613(19) 0.0080(16) -0.0189(14) -0.0221(15)
C35 0.0479(16) 0.0454(16) 0.085(2) 0.0106(15) -0.0083(15) -0.0064(12)
C5 0.0569(17) 0.0545(17) 0.076(2) -0.0054(15) -0.0201(14) -0.0148(13)
C26 0.0596(17) 0.0493(16) 0.080(2) 0.0038(14) -0.0060(15) -0.0145(13)
C34 0.0624(18) 0.0594(18) 0.077(2) -0.0039(16) -0.0159(15) -0.0206(14)
C27 0.0502(16) 0.0480(16) 0.083(2) -0.0083(15) -0.0024(14) -0.0124(13)
C10 0.0636(19) 0.077(2) 0.071(2) -0.0121(16) -0.0086(16) -0.0251(16)
C2 0.0708(19) 0.0503(17) 0.088(2) 0.0125(15) -0.0254(16) -0.0175(14)
C4 0.0543(16) 0.0548(17) 0.085(2) -0.0054(16) -0.0256(15) -0.0033(13)
C3 0.068(2) 0.0562(18) 0.098(2) 0.0029(17) -0.0352(17) -0.0016(15)
C22 0.0626(17) 0.0643(18) 0.086(2) 0.0057(16) -0.0334(15) -0.0169(14)
C36 0.0652(18) 0.076(2) 0.065(2) 0.0231(16) -0.0124(15) -0.0167(16)
C13 0.079(2) 0.066(2) 0.089(2) 0.0072(17) -0.0344(18) -0.0328(17)
C41 0.0567(18) 0.073(2) 0.087(2) 0.0144(18) -0.0094(16) -0.0052(15)
C44 0.0684(19) 0.074(2) 0.087(2) -0.0147(17) -0.0249(17) -0.0101(15)
C12 0.066(2) 0.095(3) 0.088(2) 0.016(2) -0.0207(18) -0.0385(19)
C21 0.074(2) 0.076(2) 0.091(2) 0.0145(18) -0.0098(17) 0.0019(16)
C38 0.088(2) 0.077(2) 0.122(3) 0.021(2) -0.015(2) -0.0357(19)
C42 0.058(2) 0.106(3) 0.101(3) 0.019(2) -0.0279(19) -0.020(2)
C11 0.066(2) 0.102(3) 0.076(2) -0.0078(19) 0.0025(16) -0.0272(18)
C46 0.0498(18) 0.072(2) 0.154(3) -0.002(2) -0.0032(19) -0.0160(15)
C43 0.084(2) 0.106(3) 0.094(3) 0.000(2) -0.042(2) -0.033(2)
C23 0.0599(19) 0.092(2) 0.135(3) -0.007(2) -0.0442(19) -0.0107(17)
C45 0.0551(18) 0.066(2) 0.162(3) 0.016(2) 0.034(2) -0.0011(15)

loop_
_atom_type_symbol
_atom_type_description
_atom_type_scat_dispersion_real
_atom_type_scat_dispersion_imag
_atom_type_scat_source
C C 0.0033 0.0016 'International Tables Vol C Tables 4.2.6.8 and 6.1.1.4'
H H 0.0000 0.0000 'International Tables Vol C Tables 4.2.6.8 and 6.1.1.4'
N N 0.0061 0.0033 'International Tables Vol C Tables 4.2.6.8 and 6.1.1.4'
O O 0.0106 0.0060 'International Tables Vol C Tables 4.2.6.8 and 6.1.1.4'
S S 0.1246 0.1234 'International Tables Vol C Tables 4.2.6.8 and 6.1.1.4'

loop_
_geom_angle_atom_site_label_1
_geom_angle_atom_site_label_2
_geom_angle_atom_site_label_3
_geom_angle
_geom_angle_site_symmetry_1
_geom_angle_site_symmetry_3
_geom_angle_publ_flag
O3 S2 O4 115.63(13) . . ?
O3 S2 N2 110.68(13) . . ?
O4 S2 N2 109.69(11) . . ?
O3 S2 C24 111.37(12) . . ?
O4 S2 C24 113.38(12) . . ?
N2 S2 C24 94.01(11) . . ?
O2 S1 O1 116.11(14) . . ?
O2 S1 N1 110.04(11) . . ?
O1 S1 N1 110.47(13) . . ?
O2 S1 C1 112.72(12) . . ?
O1 S1 C1 111.60(12) . . ?
N1 S1 C1 93.66(11) . . ?
C7 N1 C22 124.5(2) . . ?
C7 N1 S1 115.11(15) . . ?
C22 N1 S1 117.33(16) . . ?
C30 N2 C45 122.4(2) . . ?
C30 N2 S2 114.14(16) . . ?
C45 N2 S2 114.65(16) . . ?
C20 C15 C16 117.8(2) . . ?
C20 C15 C8 120.8(2) . . ?
C16 C15 C8 121.4(2) . . ?
C29 C24 C25 123.5(2) . . ?
C29 C24 S2 110.86(19) . . ?
C25 C24 S2 125.53(19) . . ?
C7 C8 C9 121.5(2) . . ?
C7 C8 C15 123.8(2) . . ?
C9 C8 C15 114.6(2) . . ?
C2 C1 C6 123.2(2) . . ?
C2 C1 S1 125.8(2) . . ?
C6 C1 S1 110.92(18) . . ?
C37 C32 C33 117.2(2) . . ?
C37 C32 C31 121.1(2) . . ?
C33 C32 C31 121.6(2) . . ?
C31 C30 N2 123.6(2) . . ?
C31 C30 C29 128.2(2) . . ?
N2 C30 C29 108.2(2) . . ?
C10 C9 C14 118.1(2) . . ?
C10 C9 C8 121.2(2) . . ?
C14 C9 C8 120.6(2) . . ?
C8 C7 N1 123.6(2) . . ?
C8 C7 C6 128.6(2) . . ?
N1 C7 C6 107.6(2) . . ?
C24 C29 C28 117.3(2) . . ?
C24 C29 C30 112.7(2) . . ?
C28 C29 C30 129.9(2) . . ?
C1 C6 C5 116.6(2) . . ?
C1 C6 C7 112.4(2) . . ?
C5 C6 C7 130.9(2) . . ?
C30 C31 C32 124.2(2) . . ?
C30 C31 C39 121.5(2) . . ?
C32 C31 C39 114.2(2) . . ?
C32 C33 C34 120.8(3) . . ?
C32 C33 H33 119.6 . . ?
C34 C33 H33 119.6 . . ?
C44 C39 C40 118.4(2) . . ?
C44 C39 C31 121.0(2) . . ?
C40 C39 C31 120.6(2) . . ?
C17 C16 C15 120.5(2) . . ?
C17 C16 H16 119.8 . . ?
C15 C16 H16 119.8 . . ?
C27 C28 C29 120.6(2) . . ?
C27 C28 H28 119.7 . . ?
C29 C28 H28 119.7 . . ?
C19 C20 C15 120.6(2) . . ?
C19 C20 H20 119.7 . . ?
C15 C20 H20 119.7 . . ?
C41 C40 C39 120.8(3) . . ?
C41 C40 H40 119.6 . . ?
C39 C40 H40 119.6 . . ?
C19 C18 C17 117.6(2) . . ?
C19 C18 C21 120.7(3) . . ?
C17 C18 C21 121.7(3) . . ?
C13 C14 C9 120.6(3) . . ?
C13 C14 H14 119.7 . . ?
C9 C14 H14 119.7 . . ?
C26 C25 C24 117.3(2) . . ?
C26 C25 H25 121.4 . . ?
C24 C25 H25 121.4 . . ?
C16 C17 C18 121.5(3) . . ?
C16 C17 H17 119.3 . . ?
C18 C17 H17 119.3 . . ?
C20 C19 C18 121.9(2) . . ?
C20 C19 H19 119.0 . . ?
C18 C19 H19 119.0 . . ?
C36 C37 C32 120.9(3) . . ?
C36 C37 H37 119.5 . . ?
C32 C37 H37 119.5 . . ?
C34 C35 C36 117.0(3) . . ?
C34 C35 C38 122.0(3) . . ?
C36 C35 C38 121.0(3) . . ?
C4 C5 C6 121.6(3) . . ?
C4 C5 H5 119.2 . . ?
C6 C5 H5 119.2 . . ?
C25 C26 C27 121.9(3) . . ?
C25 C26 H26 119.1 . . ?
C27 C26 H26 119.1 . . ?
C35 C34 C33 121.6(3) . . ?
C35 C34 H34 119.2 . . ?
C33 C34 H34 119.2 . . ?
C26 C27 C28 119.4(2) . . ?
C26 C27 C46 120.8(3) . . ?
C28 C27 C46 119.8(2) . . ?
C9 C10 C11 121.2(3) . . ?
C9 C10 H10 119.4 . . ?
C11 C10 H10 119.4 . . ?
C3 C2 C1 118.2(3) . . ?
C3 C2 H2 120.9 . . ?
C1 C2 H2 120.9 . . ?
C5 C4 C3 119.2(3) . . ?
C5 C4 C23 121.2(3) . . ?
C3 C4 C23 119.7(3) . . ?
C2 C3 C4 121.2(3) . . ?
C2 C3 H3 119.4 . . ?
C4 C3 H3 119.4 . . ?
N1 C22 H22A 109.5 . . ?
N1 C22 H22B 109.5 . . ?
H22A C22 H22B 109.5 . . ?
N1 C22 H22C 109.5 . . ?
H22A C22 H22C 109.5 . . ?
H22B C22 H22C 109.5 . . ?
C35 C36 C37 122.5(3) . . ?
C35 C36 H36 118.8 . . ?
C37 C36 H36 118.8 . . ?
C14 C13 C12 120.6(3) . . ?
C14 C13 H13 119.7 . . ?
C12 C13 H13 119.7 . . ?
C42 C41 C40 120.3(3) . . ?
C42 C41 H41 119.8 . . ?
C40 C41 H41 119.8 . . ?
C39 C44 C43 120.5(3) . . ?
C39 C44 H44 119.7 . . ?
C43 C44 H44 119.7 . . ?
C11 C12 C13 119.1(3) . . ?
C11 C12 H12 120.4 . . ?
C13 C12 H12 120.4 . . ?
C18 C21 H21A 109.5 . . ?
C18 C21 H21B 109.5 . . ?
H21A C21 H21B 109.5 . . ?
C18 C21 H21C 109.5 . . ?
H21A C21 H21C 109.5 . . ?
H21B C21 H21C 109.5 . . ?
C35 C38 H38A 109.5 . . ?
C35 C38 H38B 109.5 . . ?
H38A C38 H38B 109.5 . . ?
C35 C38 H38C 109.5 . . ?
H38A C38 H38C 109.5 . . ?
H38B C38 H38C 109.5 . . ?
C41 C42 C43 119.8(3) . . ?
C41 C42 H42 120.1 . . ?
C43 C42 H42 120.1 . . ?
C12 C11 C10 120.3(3) . . ?
C12 C11 H11 119.8 . . ?
C10 C11 H11 119.8 . . ?
C27 C46 H46A 109.5 . . ?
C27 C46 H46B 109.5 . . ?
H46A C46 H46B 109.5 . . ?
C27 C46 H46C 109.5 . . ?
H46A C46 H46C 109.5 . . ?
H46B C46 H46C 109.5 . . ?
C42 C43 C44 120.2(3) . . ?
C42 C43 H43 119.9 . . ?
C44 C43 H43 119.9 . . ?
C4 C23 H23A 109.5 . . ?
C4 C23 H23B 109.5 . . ?
H23A C23 H23B 109.5 . . ?
C4 C23 H23C 109.5 . . ?
H23A C23 H23C 109.5 . . ?
H23B C23 H23C 109.5 . . ?
N2 C45 H45A 109.5 . . ?
N2 C45 H45B 109.5 . . ?
H45A C45 H45B 109.5 . . ?
N2 C45 H45C 109.5 . . ?
H45A C45 H45C 109.5 . . ?
H45B C45 H45C 109.5 . . ?

loop_
_geom_bond_atom_site_label_1
_geom_bond_atom_site_label_2
_geom_bond_distance
_geom_bond_site_symmetry_2
_geom_bond_publ_flag
S2 O3 1.4206(18) . ?
S2 O4 1.4292(17) . ?
S2 N2 1.645(2) . ?
S2 C24 1.728(2) . ?
S1 O2 1.4275(18) . ?
S1 O1 1.4307(19) . ?
S1 N1 1.629(2) . ?
S1 C1 1.732(2) . ?
N1 C7 1.431(3) . ?
N1 C22 1.470(3) . ?
N2 C30 1.431(3) . ?
N2 C45 1.473(3) . ?
C15 C20 1.379(3) . ?
C15 C16 1.401(3) . ?
C15 C8 1.488(3) . ?
C24 C29 1.384(3) . ?
C24 C25 1.386(3) . ?
C8 C7 1.344(3) . ?
C8 C9 1.487(3) . ?
C1 C2 1.385(3) . ?
C1 C6 1.387(3) . ?
C32 C37 1.379(3) . ?
C32 C33 1.387(3) . ?
C32 C31 1.481(3) . ?
C30 C31 1.344(3) . ?
C30 C29 1.485(3) . ?
C9 C10 1.379(3) . ?
C9 C14 1.386(3) . ?
C7 C6 1.488(3) . ?
C29 C28 1.395(3) . ?
C6 C5 1.394(3) . ?
C31 C39 1.495(3) . ?
C33 C34 1.390(3) . ?
C33 H33 0.9300 . ?
C39 C44 1.379(3) . ?
C39 C40 1.383(3) . ?
C16 C17 1.377(3) . ?
C16 H16 0.9300 . ?
C28 C27 1.394(3) . ?
C28 H28 0.9300 . ?
C20 C19 1.376(3) . ?
C20 H20 0.9300 . ?
C40 C41 1.380(3) . ?
C40 H40 0.9300 . ?
C18 C19 1.376(3) . ?
C18 C17 1.377(3) . ?
C18 C21 1.509(3) . ?
C14 C13 1.377(3) . ?
C14 H14 0.9300 . ?
C25 C26 1.376(3) . ?
C25 H25 0.9300 . ?
C17 H17 0.9300 . ?
C19 H19 0.9300 . ?
C37 C36 1.372(3) . ?
C37 H37 0.9300 . ?
C35 C34 1.369(3) . ?
C35 C36 1.371(3) . ?
C35 C38 1.500(4) . ?
C5 C4 1.385(3) . ?
C5 H5 0.9300 . ?
C26 C27 1.379(3) . ?
C26 H26 0.9300 . ?
C34 H34 0.9300 . ?
C27 C46 1.505(3) . ?
C10 C11 1.380(3) . ?
C10 H10 0.9300 . ?
C2 C3 1.368(3) . ?
C2 H2 0.9300 . ?
C4 C3 1.389(4) . ?
C4 C23 1.500(3) . ?
C3 H3 0.9300 . ?
C22 H22A 0.9600 . ?
C22 H22B 0.9600 . ?
C22 H22C 0.9600 . ?
C36 H36 0.9300 . ?
C13 C12 1.381(4) . ?
C13 H13 0.9300 . ?
C41 C42 1.362(4) . ?
C41 H41 0.9300 . ?
C44 C43 1.386(4) . ?
C44 H44 0.9300 . ?
C12 C11 1.367(4) . ?
C12 H12 0.9300 . ?
C21 H21A 0.9600 . ?
C21 H21B 0.9600 . ?
C21 H21C 0.9600 . ?
C38 H38A 0.9600 . ?
C38 H38B 0.9600 . ?
C38 H38C 0.9600 . ?
C42 C43 1.372(4) . ?
C42 H42 0.9300 . ?
C11 H11 0.9300 . ?
C46 H46A 0.9600 . ?
C46 H46B 0.9600 . ?
C46 H46C 0.9600 . ?
C43 H43 0.9300 . ?
C23 H23A 0.9600 . ?
C23 H23B 0.9600 . ?
C23 H23C 0.9600 . ?
C45 H45A 0.9600 . ?
C45 H45B 0.9600 . ?
C45 H45C 0.9600 . ?
